data_7024325
loop_
_publ_author_name
'Otero, Antonio'
'Lara-S\'anchez, Agust\'in'
'Fern\'andez-Baeza, Juan'
'Mart\'inez-Caballero, Emilia'
'M\'arquez-Segovia, Isabel'
'Alonso-Moreno, Carlos'
'S\'anchez-Barba, Luis F'
'Rodr\'iguez, Ana M'
'L\'opez-Solera, Isabel'

_publ_section_title
;
 New achiral and chiral NNE heteroscorpionate ligands. Synthesis of
 homoleptic lithium complexes as well as halide and alkyl scandium and
 yttrium complexes.
;
_journal_issue 3
_journal_name_full 'Dalton transactions (Cambridge, England : 2003)'
_journal_page_first 930
_journal_page_last 940
_journal_paper_doi 10.1039/b914966j
_journal_volume 39
_journal_year 2010
_chemical_formula_moiety 'C32 H50 Li N10 O2, C4 H8 O, Cl'
_chemical_formula_sum 'C36 H58 Cl Li N10 O3'
_chemical_formula_weight 721.31
_chemical_name_systematic
;
?
;
_space_group_IT_number 2
_symmetry_cell_setting triclinic
_symmetry_space_group_name_Hall '-P 1'
_symmetry_space_group_name_H-M 'P -1'
_atom_sites_solution_hydrogens geom
_atom_sites_solution_primary direct
_atom_sites_solution_secondary difmap
_audit_creation_method SHELXL-97
_cell_angle_alpha 66.101(7)
_cell_angle_beta 79.562(8)
_cell_angle_gamma 82.866(7)
_cell_formula_units_Z 1
_cell_length_a 9.4196(12)
_cell_length_b 10.6997(13)
_cell_length_c 11.0103(14)
_cell_measurement_reflns_used 828
_cell_measurement_temperature 180(2)
_cell_measurement_theta_max 18.654
_cell_measurement_theta_min 2.202
_cell_volume 996.2(2)
_computing_cell_refinement 'Bruker SAINT'
_computing_data_collection 'Bruker APEX'
_computing_data_reduction 'Bruker SAINT, SADABS, XPREP'
_computing_molecular_graphics 'Bruker SHELXTL'
_computing_publication_material 'Bruker SHELXTL'
_computing_structure_refinement 'SHELXL-97 (Sheldrick, 1997)'
_computing_structure_solution 'SHELXS-97 (Sheldrick, 1990)'
_diffrn_ambient_temperature 180(2)
_diffrn_measured_fraction_theta_full 0.980
_diffrn_measured_fraction_theta_max 0.980
_diffrn_measurement_device_type 'CCD area detector'
_diffrn_measurement_method 'omega and phi scans'
_diffrn_radiation_monochromator graphite
_diffrn_radiation_source 'fine-focus sealed tube'
_diffrn_radiation_type MoK\a
_diffrn_radiation_wavelength 0.71073
_diffrn_reflns_av_R_equivalents 0.0515
_diffrn_reflns_av_sigmaI/netI 0.0877
_diffrn_reflns_limit_h_max 11
_diffrn_reflns_limit_h_min -11
_diffrn_reflns_limit_k_max 12
_diffrn_reflns_limit_k_min -12
_diffrn_reflns_limit_l_max 13
_diffrn_reflns_limit_l_min -13
_diffrn_reflns_number 7417
_diffrn_reflns_theta_full 25.00
_diffrn_reflns_theta_max 25.00
_diffrn_reflns_theta_min 2.28
_exptl_absorpt_coefficient_mu 0.143
_exptl_absorpt_correction_T_max 0.9844
_exptl_absorpt_correction_T_min 0.9584
_exptl_absorpt_correction_type multi-scan
_exptl_absorpt_process_details SADABS
_exptl_crystal_colour colorless
_exptl_crystal_density_diffrn 1.202
_exptl_crystal_density_method 'not measured'
_exptl_crystal_description block
_exptl_crystal_F_000 388
_exptl_crystal_size_max 0.30
_exptl_crystal_size_mid 0.17
_exptl_crystal_size_min 0.11
_refine_diff_density_max 0.281
_refine_diff_density_min -0.336
_refine_diff_density_rms 0.052
_refine_ls_extinction_expression Fc^*^=kFc[1+0.001xFc^2^\l^3^/sin(2\q)]^-1/4^
_refine_ls_extinction_method none
_refine_ls_goodness_of_fit_ref 0.985
_refine_ls_hydrogen_treatment constr
_refine_ls_matrix_type full
_refine_ls_number_parameters 240
_refine_ls_number_reflns 3429
_refine_ls_number_restraints 5
_refine_ls_restrained_S_all 1.037
_refine_ls_R_factor_all 0.1251
_refine_ls_R_factor_gt 0.0646
_refine_ls_shift/su_max 0.012
_refine_ls_shift/su_mean 0.000
_refine_ls_structure_factor_coef Fsqd
_refine_ls_weighting_details 'calc w=1/[\s^2^(Fo^2^)+(0.1057P)^2^+0.0000P] where P=(Fo^2^+2Fc^2^)/3'
_refine_ls_weighting_scheme calc
_refine_ls_wR_factor_gt 0.1663
_refine_ls_wR_factor_ref 0.2023
_reflns_number_gt 1732
_reflns_number_total 3429
_reflns_threshold_expression >2sigma(I)
_cod_data_source_file b914966j.txt
_cod_data_source_block 8
_cod_original_sg_symbol_H-M P-1
_cod_database_code 7024325

loop_
_symmetry_equiv_pos_as_xyz
'x, y, z'
'-x, -y, -z'

loop_
_atom_site_label
_atom_site_type_symbol
_atom_site_fract_x
_atom_site_fract_y
_atom_site_fract_z
_atom_site_U_iso_or_equiv
_atom_site_adp_type
_atom_site_occupancy
_atom_site_symmetry_multiplicity
_atom_site_calc_flag
_atom_site_refinement_flags
N1 N 0.6948(3) 0.5210(3) 0.8488(3) 0.0488(9) Uani 1 1 d .
N2 N 0.7626(3) 0.4024(3) 0.8416(3) 0.0447(9) Uani 1 1 d .
N3 N 0.4495(3) 0.3355(3) 0.9369(3) 0.0497(9) Uani 1 1 d .
N4 N 0.5657(3) 0.2549(3) 0.9094(3) 0.0440(8) Uani 1 1 d .
N5 N 0.7801(3) 0.1532(3) 1.1550(3) 0.0456(9) Uani 1 1 d .
H5 H 0.8283 0.0998 1.1165 0.055 Uiso 1 1 calc R
O1 O 0.6219(2) 0.3385(3) 1.1226(3) 0.0492(8) Uani 1 1 d .
Cl1 Cl 1.0000 0.0000 1.0000 0.0664(6) Uani 1 2 d S
Li1 Li 0.5000 0.5000 1.0000 0.0341(19) Uani 1 2 d S
C1 C 0.8734(4) 0.4274(4) 0.7389(4) 0.0474(10) Uani 1 1 d .
C2 C 0.8802(4) 0.5659(4) 0.6808(4) 0.0518(11) Uani 1 1 d .
H2 H 0.9480 0.6164 0.6069 0.062 Uiso 1 1 calc R
C3 C 0.7676(4) 0.6195(4) 0.7511(4) 0.0480(11) Uani 1 1 d .
C4 C 0.9624(4) 0.3189(4) 0.7032(4) 0.0609(12) Uani 1 1 d .
H4A H 0.9945 0.2473 0.7842 0.091 Uiso 1 1 calc R
H4B H 1.0469 0.3589 0.6381 0.091 Uiso 1 1 calc R
H4C H 0.9044 0.2791 0.6639 0.091 Uiso 1 1 calc R
C5 C 0.7242(4) 0.7656(4) 0.7285(4) 0.0614(12) Uani 1 1 d .
H5A H 0.6316 0.7703 0.7843 0.092 Uiso 1 1 calc R
H5B H 0.7142 0.8178 0.6337 0.092 Uiso 1 1 calc R
H5C H 0.7983 0.8045 0.7527 0.092 Uiso 1 1 calc R
C6 C 0.5292(4) 0.1695(4) 0.8587(4) 0.0561(11) Uani 1 1 d .
C7 C 0.3852(5) 0.1935(4) 0.8551(5) 0.0640(13) Uani 1 1 d .
H7 H 0.3263 0.1484 0.8257 0.077 Uiso 1 1 calc R
C8 C 0.3394(4) 0.2964(4) 0.9024(4) 0.0517(11) Uani 1 1 d .
C9 C 0.6362(5) 0.0752(5) 0.8138(5) 0.0738(14) Uani 1 1 d .
H9A H 0.6942 0.1286 0.7287 0.111 Uiso 1 1 calc R
H9B H 0.5846 0.0082 0.8014 0.111 Uiso 1 1 calc R
H9C H 0.6999 0.0274 0.8819 0.111 Uiso 1 1 calc R
C10 C 0.1903(4) 0.3608(5) 0.9216(5) 0.0712(14) Uani 1 1 d .
H10A H 0.1905 0.4168 0.9733 0.107 Uiso 1 1 calc R
H10B H 0.1217 0.2888 0.9702 0.107 Uiso 1 1 calc R
H10C H 0.1614 0.4187 0.8338 0.107 Uiso 1 1 calc R
C11 C 0.7062(4) 0.2721(4) 0.9342(4) 0.0447(10) Uani 1 1 d .
H11 H 0.7746 0.1974 0.9220 0.054 Uiso 1 1 calc R
C12 C 0.6988(4) 0.2599(4) 1.0808(4) 0.0437(10) Uani 1 1 d .
C13 C 0.7940(4) 0.1194(4) 1.2965(4) 0.0474(10) Uani 1 1 d .
C14 C 0.6480(4) 0.0843(4) 1.3835(4) 0.0590(12) Uani 1 1 d .
H14A H 0.5799 0.1644 1.3560 0.089 Uiso 1 1 calc R
H14B H 0.6587 0.0578 1.4778 0.089 Uiso 1 1 calc R
H14C H 0.6112 0.0082 1.3729 0.089 Uiso 1 1 calc R
C16 C 0.8996(4) -0.0066(4) 1.3382(4) 0.0650(13) Uani 1 1 d .
H16A H 0.8587 -0.0837 1.3327 0.097 Uiso 1 1 calc R
H16B H 0.9161 -0.0304 1.4305 0.097 Uiso 1 1 calc R
H16C H 0.9916 0.0138 1.2779 0.097 Uiso 1 1 calc R
C17 C 0.8532(5) 0.2381(5) 1.3088(5) 0.0670(13) Uani 1 1 d .
H17A H 0.9433 0.2636 1.2464 0.100 Uiso 1 1 calc R
H17B H 0.8724 0.2112 1.4009 0.100 Uiso 1 1 calc R
H17C H 0.7824 0.3163 1.2870 0.100 Uiso 1 1 calc R
O2 O 0.4059(10) 0.6267(11) 0.4918(10) 0.138(3) Uiso 0.50 1 d PD
C21 C 0.3725(17) 0.5218(18) 0.483(2) 0.113(7) Uiso 0.50 1 d PD
H21A H 0.3252 0.5574 0.4010 0.135 Uiso 0.50 1 calc PR
H21B H 0.2942 0.4856 0.5588 0.135 Uiso 0.50 1 calc PR
C22 C 0.4969(19) 0.5509(19) 0.552(2) 0.154(8) Uiso 0.50 1 d PD
H22A H 0.5011 0.6503 0.4966 0.185 Uiso 0.50 1 calc PR
H22B H 0.4846 0.5363 0.6476 0.185 Uiso 0.50 1 calc PR
C23 C 0.5397(13) 0.6039(15) 0.5221(15) 0.099(4) Uiso 0.50 1 d PD
H23A H 0.5348 0.5701 0.6208 0.118 Uiso 0.50 1 calc PR
H23B H 0.5882 0.6914 0.4816 0.118 Uiso 0.50 1 calc PR
C24 C 0.3745(18) 0.495(2) 0.524(2) 0.122(9) Uiso 0.50 1 d PD
H24A H 0.3053 0.4503 0.6060 0.147 Uiso 0.50 1 calc PR
H24B H 0.3225 0.5647 0.4536 0.147 Uiso 0.50 1 calc PR

loop_
_atom_site_aniso_label
_atom_site_aniso_U_11
_atom_site_aniso_U_22
_atom_site_aniso_U_33
_atom_site_aniso_U_23
_atom_site_aniso_U_13
_atom_site_aniso_U_12
N1 0.0441(17) 0.033(2) 0.062(2) -0.0165(18) -0.0054(16) 0.0115(15)
N2 0.0446(17) 0.0312(19) 0.051(2) -0.0141(16) 0.0008(15) 0.0069(14)
N3 0.0462(18) 0.038(2) 0.062(2) -0.0201(18) -0.0092(16) 0.0100(15)
N4 0.0479(18) 0.0316(19) 0.050(2) -0.0148(17) -0.0085(15) 0.0035(14)
N5 0.0463(17) 0.035(2) 0.048(2) -0.0141(17) -0.0068(15) 0.0152(15)
O1 0.0490(14) 0.0399(17) 0.0534(18) -0.0189(14) -0.0066(13) 0.0176(13)
Cl1 0.0697(10) 0.0502(10) 0.0630(11) -0.0182(8) -0.0003(8) 0.0278(8)
Li1 0.029(4) 0.027(5) 0.044(5) -0.012(4) -0.009(4) 0.010(3)
C1 0.047(2) 0.045(3) 0.046(3) -0.017(2) -0.0018(19) 0.0016(19)
C2 0.055(2) 0.039(3) 0.051(3) -0.011(2) 0.002(2) -0.002(2)
C3 0.042(2) 0.036(2) 0.056(3) -0.009(2) -0.0080(19) 0.0001(19)
C4 0.063(3) 0.054(3) 0.057(3) -0.022(2) 0.007(2) 0.004(2)
C5 0.061(2) 0.035(3) 0.072(3) -0.008(2) -0.004(2) 0.006(2)
C6 0.068(3) 0.036(3) 0.061(3) -0.016(2) -0.017(2) 0.004(2)
C7 0.069(3) 0.047(3) 0.081(4) -0.025(3) -0.028(2) 0.005(2)
C8 0.055(2) 0.036(3) 0.059(3) -0.012(2) -0.018(2) 0.0047(19)
C9 0.083(3) 0.056(3) 0.094(4) -0.042(3) -0.020(3) 0.013(2)
C10 0.054(2) 0.064(3) 0.095(4) -0.030(3) -0.021(2) 0.011(2)
C11 0.051(2) 0.026(2) 0.048(3) -0.0094(19) -0.0055(19) 0.0103(17)
C12 0.042(2) 0.030(2) 0.050(3) -0.010(2) -0.0034(18) 0.0070(18)
C13 0.049(2) 0.042(3) 0.046(3) -0.015(2) -0.0102(19) 0.0124(18)
C14 0.053(2) 0.053(3) 0.059(3) -0.014(2) -0.002(2) 0.005(2)
C16 0.067(3) 0.060(3) 0.059(3) -0.019(2) -0.022(2) 0.031(2)
C17 0.065(3) 0.062(3) 0.076(3) -0.027(3) -0.018(2) 0.002(2)

loop_
_atom_type_symbol
_atom_type_description
_atom_type_scat_dispersion_real
_atom_type_scat_dispersion_imag
_atom_type_scat_source
C C 0.0033 0.0016 'International Tables Vol C Tables 4.2.6.8 and 6.1.1.4'
H H 0.0000 0.0000 'International Tables Vol C Tables 4.2.6.8 and 6.1.1.4'
N N 0.0061 0.0033 'International Tables Vol C Tables 4.2.6.8 and 6.1.1.4'
O O 0.0106 0.0060 'International Tables Vol C Tables 4.2.6.8 and 6.1.1.4'
Cl Cl 0.1484 0.1585 'International Tables Vol C Tables 4.2.6.8 and 6.1.1.4'
Li Li -0.0003 0.0001 'International Tables Vol C Tables 4.2.6.8 and 6.1.1.4'

loop_
_geom_angle_atom_site_label_1
_geom_angle_atom_site_label_2
_geom_angle_atom_site_label_3
_geom_angle
_geom_angle_site_symmetry_1
_geom_angle_site_symmetry_3
C3 N1 N2 104.6(3) . .
C3 N1 Li1 138.3(3) . .
N2 N1 Li1 117.0(2) . .
C1 N2 N1 112.1(3) . .
C1 N2 C11 128.7(3) . .
N1 N2 C11 119.1(3) . .
C8 N3 N4 103.9(3) . .
C8 N3 Li1 139.6(2) . .
N4 N3 Li1 116.0(2) . .
C6 N4 N3 112.4(3) . .
C6 N4 C11 128.9(3) . .
N3 N4 C11 118.6(3) . .
C12 N5 C13 124.6(3) . .
C12 O1 Li1 121.7(3) . .
O1 Li1 O1 180.000(1) . 2_667
O1 Li1 N1 96.26(11) . 2_667
O1 Li1 N1 83.74(11) 2_667 2_667
O1 Li1 N1 83.74(11) . .
O1 Li1 N1 96.26(11) 2_667 .
N1 Li1 N1 180.000(1) 2_667 .
O1 Li1 N3 98.21(11) . 2_667
O1 Li1 N3 81.79(11) 2_667 2_667
N1 Li1 N3 84.14(11) 2_667 2_667
N1 Li1 N3 95.86(11) . 2_667
O1 Li1 N3 81.79(11) . .
O1 Li1 N3 98.21(11) 2_667 .
N1 Li1 N3 95.86(11) 2_667 .
N1 Li1 N3 84.14(11) . .
N3 Li1 N3 180.000(1) 2_667 .
N2 C1 C2 105.7(3) . .
N2 C1 C4 124.1(4) . .
C2 C1 C4 130.2(4) . .
C1 C2 C3 106.5(3) . .
N1 C3 C2 111.0(3) . .
N1 C3 C5 119.7(3) . .
C2 C3 C5 129.2(4) . .
N4 C6 C7 105.6(4) . .
N4 C6 C9 123.5(4) . .
C7 C6 C9 130.8(4) . .
C6 C7 C8 107.3(4) . .
N3 C8 C7 110.7(4) . .
N3 C8 C10 119.6(4) . .
C7 C8 C10 129.7(4) . .
N4 C11 N2 111.9(3) . .
N4 C11 C12 110.6(3) . .
N2 C11 C12 109.5(3) . .
O1 C12 N5 124.7(4) . .
O1 C12 C11 121.7(3) . .
N5 C12 C11 113.6(3) . .
N5 C13 C17 110.0(3) . .
N5 C13 C14 109.8(3) . .
C17 C13 C14 111.0(3) . .
N5 C13 C16 106.4(3) . .
C17 C13 C16 110.2(3) . .
C14 C13 C16 109.4(3) . .
C21 O2 C23 107.7(14) . .
O2 C21 C23 132.1(15) . 2_666
C21 C22 C24 106.5(11) 2_666 .
O2 C23 C24 113.2(12) . 2_666
C23 C24 C22 97.0(11) 2_666 .

loop_
_geom_bond_atom_site_label_1
_geom_bond_atom_site_label_2
_geom_bond_distance
_geom_bond_site_symmetry_2
N1 C3 1.316(5) .
N1 N2 1.374(4) .
N1 Li1 2.209(3) .
N2 C1 1.355(4) .
N2 C11 1.449(5) .
N3 C8 1.332(5) .
N3 N4 1.375(4) .
N3 Li1 2.264(3) .
N4 C6 1.351(5) .
N4 C11 1.446(4) .
N5 C12 1.346(4) .
N5 C13 1.477(5) .
O1 C12 1.220(4) .
O1 Li1 2.075(2) .
Li1 O1 2.075(2) 2_667
Li1 N1 2.209(3) 2_667
Li1 N3 2.264(3) 2_667
C1 C2 1.360(5) .
C1 C4 1.488(5) .
C2 C3 1.402(5) .
C3 C5 1.496(5) .
C6 C7 1.354(5) .
C6 C9 1.500(5) .
C7 C8 1.391(6) .
C8 C10 1.504(5) .
C11 C12 1.554(5) .
C13 C17 1.511(5) .
C13 C14 1.520(5) .
C13 C16 1.532(5) .
O2 C21 1.248(14) .
O2 C23 1.330(13) .
C21 C23 1.50(2) 2_666
C22 C21 1.447(13) 2_666
C22 C24 1.495(16) .
C23 C24 1.447(13) 2_666
C24 C23 1.447(13) 2_666

loop_
_geom_hbond_atom_site_label_D
_geom_hbond_atom_site_label_H
_geom_hbond_atom_site_label_A
_geom_hbond_distance_DH
_geom_hbond_distance_HA
_geom_hbond_distance_DA
_geom_hbond_angle_DHA
N5 H5 Cl1 0.88 2.31 3.167(3) 165.1
